data_4513217
loop_
_publ_author_name
'Holstein, Philipp M.'
'Vogler, Maria'
'Larini, Paolo'
'Pilet, Guillaume'
'Clot, Eric'
'Baudoin, Olivier'

_publ_section_title
;
 Efficient Pd0-Catalyzed Asymmetric Activation of Primary and Secondary
 C--H Bonds Enabled by Modular Binepine Ligands and Carbonate Bases
;
_journal_issue 7
_journal_name_full 'ACS Catalysis'
_journal_page_first 4300
_journal_paper_doi 10.1021/acscatal.5b00898
_journal_volume 5
_journal_year 2015
_chemical_formula_moiety 'C18 H21 N1'
_chemical_formula_sum 'C18 H21 N'
_chemical_formula_weight 251.37
_space_group_IT_number 2
_symmetry_cell_setting triclinic
_symmetry_space_group_name_Hall '-P 1'
_symmetry_space_group_name_H-M 'P -1'
_atom_sites_solution_hydrogens difmap
_atom_sites_solution_primary direct
_cell_angle_alpha 113.746(7)
_cell_angle_beta 100.964(5)
_cell_angle_gamma 95.416(5)
_cell_formula_units_Z 2
_cell_length_a 7.6079(4)
_cell_length_b 9.9255(7)
_cell_length_c 10.7036(7)
_cell_measurement_reflns_used 5194
_cell_measurement_temperature 293
_cell_measurement_theta_max 29
_cell_measurement_theta_min 4
_cell_volume 713.05(9)
_computing_cell_refinement 'CrysAlis, (Oxford Diffraction, 2002)'
_computing_data_collection 'Gemini, (Oxford Diffraction, 2006)'
_computing_data_reduction 'CrysAlis, (Oxford Diffraction, 2002)'
_computing_molecular_graphics 'CAMERON (Watkin et al., 1996)'
_computing_publication_material 'CRYSTALS (Betteridge et al., 2003)'
_computing_structure_refinement 'CRYSTALS (Betteridge et al., 2003)'
_computing_structure_solution 'SIR97 (Altomare et al., 1999)'
_diffrn_ambient_temperature 293
_diffrn_measured_fraction_theta_full 0.970
_diffrn_measured_fraction_theta_max 0.888
_diffrn_measurement_device Area
_diffrn_measurement_device_type 'Oxford Diffraction Gemini'
_diffrn_measurement_method \w/2\q
_diffrn_radiation_monochromator graphite
_diffrn_radiation_type 'Mo K\a'
_diffrn_radiation_wavelength 0.71069
_diffrn_reflns_av_R_equivalents 0.021
_diffrn_reflns_limit_h_max 10
_diffrn_reflns_limit_h_min -10
_diffrn_reflns_limit_k_max 12
_diffrn_reflns_limit_k_min -13
_diffrn_reflns_limit_l_max 14
_diffrn_reflns_limit_l_min -14
_diffrn_reflns_number 12337
_diffrn_reflns_theta_full 25.122
_diffrn_reflns_theta_max 29.212
_diffrn_reflns_theta_min 3.055
_diffrn_standards_number 0
_exptl_absorpt_coefficient_mu 0.067
_exptl_absorpt_correction_T_max 0.97
_exptl_absorpt_correction_T_min 0.96
_exptl_absorpt_correction_type analytical
_exptl_absorpt_process_details
; 
 Analytical Absorption (De Meulenaer & Tompa, 1965) 
;
_exptl_crystal_colour colorless
_exptl_crystal_density_diffrn 1.171
_exptl_crystal_density_method 'not measured'
_exptl_crystal_description block
_exptl_crystal_F_000 272
_exptl_crystal_size_max 0.755
_exptl_crystal_size_mid 0.547
_exptl_crystal_size_min 0.490
_refine_diff_density_max 0.23
_refine_diff_density_min -0.15
_refine_ls_extinction_coef 24(11)
_refine_ls_extinction_method 'Larson (1970), Equation 22'
_refine_ls_goodness_of_fit_ref 1.0831
_refine_ls_hydrogen_treatment constr
_refine_ls_matrix_type full
_refine_ls_number_parameters 173
_refine_ls_number_reflns 2441
_refine_ls_number_restraints 0
_refine_ls_R_factor_all 0.0678
_refine_ls_R_factor_gt 0.0514
_refine_ls_shift/su_max 0.0002813
_refine_ls_shift/su_mean 0.0000235
_refine_ls_structure_factor_coef F
_refine_ls_weighting_details
;
 Method, part 1, Chebychev polynomial, (Watkin, 1994, Prince, 1982) 
 [weight] = 1.0/[A~0~*T~0~(x)+A~1~*T~1~(x) ... +A~n-1~]*T~n-1~(x)] 
 where A~i~ are the Chebychev coefficients listed below and x= Fcalc/Fmax 
 Method = Robust Weighting (Prince, 1982) 
 W = [weight] * [1-(deltaF/6*sigmaF)^2^]^2^ 
 A~i~ are: 
 8.64 2.68 6.91 
;
_refine_ls_weighting_scheme calc
_refine_ls_wR_factor_all 0.0620
_refine_ls_wR_factor_gt 0.0602
_refine_ls_wR_factor_ref 0.0600
_reflns_limit_h_max 10
_reflns_limit_h_min -10
_reflns_limit_k_max 11
_reflns_limit_k_min -13
_reflns_limit_l_max 14
_reflns_limit_l_min 0
_reflns_number_gt 2657
_reflns_number_total 3444
_reflns_threshold_expression I>2.0\s(I)
_oxford_diffrn_Wilson_B_factor 0.00
_oxford_diffrn_Wilson_scale 0.00
_oxford_refine_ls_r_factor_ref 0.0467
_oxford_refine_ls_scale 9.01(2)
_oxford_reflns_number_all 3435
_oxford_reflns_threshold_expression_ref I>3.0\s(I)
_cod_data_source_file cs5b00898_si_004.cif
_cod_data_source_block 1
_cod_depositor_comments 'Adding full bibliography for 4513215--4513219.cif.'
_cod_original_cell_volume 713.05(8)
_cod_original_sg_symbol_H-M 'P -1 '
_cod_original_formula_sum 'C18 H21 N1'
_cod_database_code 4513217

loop_
_symmetry_equiv_pos_as_xyz
x,y,z
-x,-y,-z

loop_
_atom_site_label
_atom_site_type_symbol
_atom_site_fract_x
_atom_site_fract_y
_atom_site_fract_z
_atom_site_U_iso_or_equiv
_atom_site_occupancy
_atom_site_adp_type
_atom_site_refinement_flags_posn
N1 N -0.1589(2) 0.2725(2) 0.5710(2) 0.0837 1.0000 Uani .
C2 C -0.0066(2) 0.31261(16) 0.62004(16) 0.0495 1.0000 Uani .
C3 C 0.19113(18) 0.36387(14) 0.68645(13) 0.0374 1.0000 Uani .
C4 C 0.22914(17) 0.53470(14) 0.77937(14) 0.0366 1.0000 Uani .
C5 C 0.23009(17) 0.56539(14) 0.91915(14) 0.0371 1.0000 Uani .
C6 C 0.17622(18) 0.41964(14) 0.92604(13) 0.0367 1.0000 Uani .
C7 C 0.24096(18) 0.31069(13) 0.80434(13) 0.0364 1.0000 Uani .
C8 C 0.1719(2) 0.15953(16) 0.80044(16) 0.0515 1.0000 Uani .
C9 C 0.1996(2) 0.19818(17) 0.95967(17) 0.0502 1.0000 Uani .
C10 C 0.2400(2) 0.37183(17) 1.04271(15) 0.0465 1.0000 Uani .
C11 C 0.26902(19) 0.71195(15) 1.02187(16) 0.0458 1.0000 Uani .
C12 C 0.3044(2) 0.82789(16) 0.98279(19) 0.0547 1.0000 Uani .
C13 C 0.3000(2) 0.79711(17) 0.84458(19) 0.0551 1.0000 Uani .
C14 C 0.2632(2) 0.65037(16) 0.74087(16) 0.0471 1.0000 Uani .
C15 C 0.3021(2) 0.31183(16) 0.57486(14) 0.0454 1.0000 Uani .
C16 C 0.2428(3) 0.3445(2) 0.44476(17) 0.0640 1.0000 Uani .
C17 C 0.2474(4) 0.2029(3) 0.31758(19) 0.0837 1.0000 Uani .
C18 C 0.3466(3) 0.1070(2) 0.37282(18) 0.0689 1.0000 Uani .
C19 C 0.3004(3) 0.14239(18) 0.51270(17) 0.0600 1.0000 Uani .
H61 H 0.0354 0.3937 0.8983 0.0447 1.0000 Uiso R
H71 H 0.3806 0.3316 0.8349 0.0460 1.0000 Uiso R
H81 H 0.2424 0.0812 0.7518 0.0669 1.0000 Uiso R
H82 H 0.0373 0.1245 0.7495 0.0667 1.0000 Uiso R
H91 H 0.3050 0.1564 0.9922 0.0658 1.0000 Uiso R
H92 H 0.0841 0.1536 0.9761 0.0658 1.0000 Uiso R
H102 H 0.1698 0.4062 1.1164 0.0605 1.0000 Uiso R
H101 H 0.3765 0.4121 1.0892 0.0606 1.0000 Uiso R
H111 H 0.2714 0.7339 1.1207 0.0591 1.0000 Uiso R
H121 H 0.3365 0.9322 1.0550 0.0667 1.0000 Uiso R
H131 H 0.3279 0.8804 0.8196 0.0693 1.0000 Uiso R
H141 H 0.2629 0.6284 0.6430 0.0597 1.0000 Uiso R
H151 H 0.4384 0.3670 0.6259 0.0595 1.0000 Uiso R
H162 H 0.3342 0.4324 0.4524 0.0844 1.0000 Uiso R
H161 H 0.1133 0.3697 0.4379 0.0837 1.0000 Uiso R
H171 H 0.3102 0.2275 0.2527 0.1078 1.0000 Uiso R
H172 H 0.1157 0.1488 0.2632 0.1081 1.0000 Uiso R
H181 H 0.4835 0.1410 0.3896 0.0858 1.0000 Uiso R
H182 H 0.3153 -0.0031 0.3073 0.0858 1.0000 Uiso R
H191 H 0.3886 0.1152 0.5782 0.0795 1.0000 Uiso R
H192 H 0.1711 0.0868 0.4952 0.0799 1.0000 Uiso R

loop_
_atom_site_aniso_label
_atom_site_aniso_U_11
_atom_site_aniso_U_22
_atom_site_aniso_U_33
_atom_site_aniso_U_23
_atom_site_aniso_U_13
_atom_site_aniso_U_12
N1 0.0553(9) 0.0897(12) 0.0977(13) 0.0510(11) -0.0137(8) -0.0079(8)
C2 0.0520(8) 0.0438(7) 0.0492(8) 0.0244(6) -0.0012(6) 0.0019(6)
C3 0.0446(7) 0.0313(6) 0.0343(6) 0.0155(5) 0.0036(5) 0.0043(5)
C4 0.0365(6) 0.0324(6) 0.0412(6) 0.0174(5) 0.0068(5) 0.0064(5)
C5 0.0355(6) 0.0338(6) 0.0424(7) 0.0157(5) 0.0111(5) 0.0083(5)
C6 0.0394(6) 0.0341(6) 0.0388(6) 0.0170(5) 0.0113(5) 0.0077(5)
C7 0.0443(7) 0.0325(6) 0.0342(6) 0.0163(5) 0.0087(5) 0.0094(5)
C8 0.0760(10) 0.0351(7) 0.0486(8) 0.0229(6) 0.0155(7) 0.0111(6)
C9 0.0616(9) 0.0488(8) 0.0535(8) 0.0329(7) 0.0172(7) 0.0154(7)
C10 0.0554(8) 0.0508(8) 0.0388(7) 0.0234(6) 0.0132(6) 0.0129(6)
C11 0.0463(7) 0.0373(7) 0.0493(8) 0.0121(6) 0.0164(6) 0.0086(6)
C12 0.0594(9) 0.0306(6) 0.0666(10) 0.0124(6) 0.0194(7) 0.0062(6)
C13 0.0636(9) 0.0351(7) 0.0720(11) 0.0280(7) 0.0186(8) 0.0089(6)
C14 0.0558(8) 0.0400(7) 0.0511(8) 0.0256(6) 0.0120(6) 0.0095(6)
C15 0.0586(8) 0.0418(7) 0.0346(7) 0.0156(6) 0.0110(6) 0.0089(6)
C16 0.0906(13) 0.0640(10) 0.0453(8) 0.0308(8) 0.0185(8) 0.0145(9)
C17 0.1182(18) 0.0898(15) 0.0410(9) 0.0251(10) 0.0192(10) 0.0261(13)
C18 0.0925(14) 0.0602(10) 0.0460(9) 0.0109(8) 0.0255(9) 0.0165(9)
C19 0.0893(12) 0.0466(8) 0.0444(8) 0.0158(7) 0.0220(8) 0.0215(8)

loop_
_atom_type_symbol
_atom_type_scat_dispersion_real
_atom_type_scat_dispersion_imag
_atom_type_scat_Cromer_Mann_a1
_atom_type_scat_Cromer_Mann_b1
_atom_type_scat_Cromer_Mann_a2
_atom_type_scat_Cromer_Mann_b2
_atom_type_scat_Cromer_Mann_a3
_atom_type_scat_Cromer_Mann_b3
_atom_type_scat_Cromer_Mann_a4
_atom_type_scat_Cromer_Mann_b4
_atom_type_scat_Cromer_Mann_c
_atom_type_scat_source
C 0.0033 0.0016 2.3100 20.8439 1.0200 10.2075 1.5886 0.5687 0.8650 51.6512 0.2156 'International Tables Vol C 4.2.6.8 and 6.1.1.4'
H 0.0000 0.0000 0.4930 10.5109 0.3229 26.1257 0.1402 3.1424 0.0408 57.7998 0.0030 'International Tables Vol C 4.2.6.8 and 6.1.1.4'
N 0.0061 0.0033 12.2126 0.0057 3.1322 9.8933 2.0125 28.9975 1.1663 0.5826 -11.5290 'International Tables Vol C 4.2.6.8 and 6.1.1.4'

loop_
_geom_angle_atom_site_label_1
_geom_angle_atom_site_label_2
_geom_angle_atom_site_label_3
_geom_angle
_geom_angle_publ_flag
N1 C2 C3 178.74(17) yes
C2 C3 C4 108.85(12) yes
C2 C3 C7 108.68(11) yes
C4 C3 C7 98.79(9) yes
C2 C3 C15 110.87(12) yes
C4 C3 C15 115.19(11) yes
C7 C3 C15 113.73(11) yes
C3 C4 C5 110.91(11) yes
C3 C4 C14 128.53(13) yes
C5 C4 C14 120.55(12) yes
C4 C5 C6 108.21(11) yes
C4 C5 C11 120.52(12) yes
C6 C5 C11 131.21(13) yes
C5 C6 C7 101.54(10) yes
C5 C6 C10 129.74(12) yes
C7 C6 C10 102.62(11) yes
C5 C6 H61 107.3 no
C7 C6 H61 107.1 no
C10 C6 H61 106.6 no
C3 C7 C6 104.10(10) yes
C3 C7 C8 127.80(12) yes
C6 C7 C8 102.52(12) yes
C3 C7 H71 105.9 no
C6 C7 H71 107.0 no
C8 C7 H71 108.0 no
C7 C8 C9 102.11(12) yes
C7 C8 H81 111.6 no
C9 C8 H81 113.1 no
C7 C8 H82 109.8 no
C9 C8 H82 110.7 no
H81 C8 H82 109.4 no
C8 C9 C10 107.88(11) yes
C8 C9 H91 110.2 no
C10 C9 H91 109.6 no
C8 C9 H92 109.8 no
C10 C9 H92 110.1 no
H91 C9 H92 109.3 no
C9 C10 C6 101.57(11) yes
C9 C10 H102 111.8 no
C6 C10 H102 111.5 no
C9 C10 H101 111.2 no
C6 C10 H101 111.2 no
H102 C10 H101 109.4 no
C5 C11 C12 118.70(14) yes
C5 C11 H111 120.7 no
C12 C11 H111 120.6 no
C11 C12 C13 120.52(14) yes
C11 C12 H121 119.6 no
C13 C12 H121 119.8 no
C12 C13 C14 121.28(13) yes
C12 C13 H131 119.2 no
C14 C13 H131 119.5 no
C13 C14 C4 118.41(14) yes
C13 C14 H141 121.3 no
C4 C14 H141 120.3 no
C3 C15 C16 116.25(13) yes
C3 C15 C19 113.49(12) yes
C16 C15 C19 104.54(13) yes
C3 C15 H151 106.9 no
C16 C15 H151 107.9 no
C19 C15 H151 107.4 no
C15 C16 C17 105.94(14) yes
C15 C16 H162 109.8 no
C17 C16 H162 109.4 no
C15 C16 H161 110.0 no
C17 C16 H161 111.5 no
H162 C16 H161 110.0 no
C16 C17 C18 107.01(15) yes
C16 C17 H171 111.1 no
C18 C17 H171 110.8 no
C16 C17 H172 108.7 no
C18 C17 H172 110.5 no
H171 C17 H172 108.7 no
C17 C18 C19 103.84(16) yes
C17 C18 H181 108.5 no
C19 C18 H181 109.5 no
C17 C18 H182 114.3 no
C19 C18 H182 113.3 no
H181 C18 H182 107.3 no
C15 C19 C18 104.26(14) yes
C15 C19 H191 111.6 no
C18 C19 H191 113.3 no
C15 C19 H192 108.8 no
C18 C19 H192 109.3 no
H191 C19 H192 109.3 no

loop_
_geom_bond_atom_site_label_1
_geom_bond_atom_site_label_2
_geom_bond_distance
_geom_bond_publ_flag
N1 C2 1.136(2) yes
C2 C3 1.478(2) yes
C3 C4 1.5456(18) yes
C3 C7 1.5501(17) yes
C3 C15 1.542(2) yes
C4 C5 1.400(2) yes
C4 C14 1.3850(19) yes
C5 C6 1.5000(18) yes
C5 C11 1.3861(19) yes
C6 C7 1.5236(18) yes
C6 C10 1.5187(19) yes
C6 H61 1.033 no
C7 C8 1.5232(19) yes
C7 H71 1.025 no
C8 C9 1.555(2) yes
C8 H81 1.012 no
C8 H82 1.017 no
C9 C10 1.555(2) yes
C9 H91 1.004 no
C9 H92 1.023 no
C10 H102 1.001 no
C10 H101 1.025 no
C11 C12 1.393(2) yes
C11 H111 0.987 no
C12 C13 1.378(3) yes
C12 H121 0.983 no
C13 C14 1.391(2) yes
C13 H131 0.982 no
C14 H141 0.980 no
C15 C16 1.548(2) yes
C15 C19 1.537(2) yes
C15 H151 1.054 no
C16 C17 1.523(3) yes
C16 H162 1.029 no
C16 H161 1.036 no
C17 C18 1.496(3) yes
C17 H171 1.005 no
C17 H172 1.027 no
C18 C19 1.513(2) yes
C18 H181 1.022 no
C18 H182 1.007 no
C19 H191 1.010 no
C19 H192 1.026 no
